data_7129859
loop_
_publ_author_name
'Lindl, Felix Dr.'
'Fantuzzi, Felipe'
'Mail\"ander, Lisa'
'H\"orl, Christian'
'B\'elanger-Chabot, Guillaume'
'Braunschweig, Holger'

_publ_section_title
;
 Azidoborolate anions and azidoborole adducts: isolable forms of an
 unstable borole azide
;
_journal_name_full 'Chemical Communications'
_journal_paper_doi 10.1039/D2CC00543C
_journal_year 2022
_chemical_formula_sum 'C86 H64 B3 Cl4 N3'
_chemical_formula_weight 1313.63
_chemical_name_common (3,4,5,6-tetraphenyl-1,2-azaborine)3
_space_group_crystal_system monoclinic
_space_group_IT_number 15
_space_group_name_Hall '-C 2yc'
_space_group_name_H-M_alt 'C 1 2/c 1'
_atom_sites_solution_hydrogens geom
_audit_update_record
;
2022-01-20 deposited with the CCDC.	2022-03-14 downloaded from the CCDC.
;
_cell_angle_alpha 90
_cell_angle_beta 118.2850(10)
_cell_angle_gamma 90
_cell_formula_units_Z 4
_cell_length_a 29.7421(11)
_cell_length_b 15.8764(7)
_cell_length_c 16.4574(7)
_cell_measurement_reflns_used 9900
_cell_measurement_temperature 100.(2)
_cell_measurement_theta_max 26.07
_cell_measurement_theta_min 2.29
_cell_volume 6843.3(5)
_computing_structure_refinement 'SHELXL-2018/3 (Sheldrick, 2018)'
_computing_structure_solution 'SHELXT 2014/4 (Sheldrick, 2014)'
_diffrn_ambient_temperature 100.(2)
_diffrn_measured_fraction_theta_full 0.999
_diffrn_measured_fraction_theta_max 0.999
_diffrn_measurement_device_type 'Bruker Quest'
_diffrn_radiation_monochromator 'Triumph monochromator'
_diffrn_radiation_type 'MoK\a '
_diffrn_radiation_wavelength 0.71073
_diffrn_reflns_av_R_equivalents 0.0832
_diffrn_reflns_av_unetI/netI 0.0353
_diffrn_reflns_limit_h_max 34
_diffrn_reflns_limit_h_min -35
_diffrn_reflns_limit_k_max 19
_diffrn_reflns_limit_k_min -19
_diffrn_reflns_limit_l_max 19
_diffrn_reflns_limit_l_min -19
_diffrn_reflns_number 65821
_diffrn_reflns_theta_full 25.34
_diffrn_reflns_theta_max 25.34
_diffrn_reflns_theta_min 2.44
_diffrn_source Micro-focus
_exptl_absorpt_coefficient_mu 0.223
_exptl_absorpt_correction_T_max 0.7454
_exptl_absorpt_correction_T_min 0.6679
_exptl_absorpt_correction_type multi-scan
_exptl_absorpt_process_details 'SADABS 2014/5 (Bruker AXS, 2014)'
_exptl_crystal_colour yellow
_exptl_crystal_density_diffrn 1.275
_exptl_crystal_density_method 'not measured'
_exptl_crystal_description prism
_exptl_crystal_F_000 2736
_exptl_crystal_size_max 0.218
_exptl_crystal_size_mid 0.214
_exptl_crystal_size_min 0.166
_refine_diff_density_max 0.865
_refine_diff_density_min -1.029
_refine_ls_extinction_coef 0.0034(3)
_refine_ls_extinction_method 'SHELXL-2018/3 (Sheldrick 2018)'
_refine_ls_goodness_of_fit_ref 1.030
_refine_ls_hydrogen_treatment constr
_refine_ls_matrix_type full
_refine_ls_number_parameters 609
_refine_ls_number_reflns 6273
_refine_ls_number_restraints 859
_refine_ls_restrained_S_all 1.053
_refine_ls_R_factor_all 0.1210
_refine_ls_R_factor_gt 0.0940
_refine_ls_shift/su_max 0.000
_refine_ls_shift/su_mean 0.000
_refine_ls_structure_factor_coef Fsqd
_refine_ls_weighting_details 'w=1/[\s^2^(Fo^2^)+(0.0754P)^2^+47.6225P] where P=(Fo^2^+2Fc^2^)/3'
_refine_ls_weighting_scheme calc
_refine_ls_wR_factor_gt 0.2126
_refine_ls_wR_factor_ref 0.2331
_reflns_number_gt 4736
_reflns_number_total 6273
_reflns_threshold_expression 'I > 2\s(I)'
_cod_data_source_file d2cc00543c2.cif
_cod_data_source_block Trimer
_cod_database_code 7129859

loop_
_space_group_symop_operation_xyz
'x, y, z'
'-x, y, -z+1/2'
'x+1/2, y+1/2, z'
'-x+1/2, y+1/2, -z+1/2'
'-x, -y, -z'
'x, -y, z-1/2'
'-x+1/2, -y+1/2, -z'
'x+1/2, -y+1/2, z-1/2'

loop_
_atom_site_type_symbol
_atom_site_label
_atom_site_fract_x
_atom_site_fract_y
_atom_site_fract_z
_atom_site_U_iso_or_equiv
_atom_site_adp_type
_atom_site_calc_flag
_atom_site_refinement_flags_adp
_atom_site_refinement_flags_occupancy
_atom_site_refinement_flags_posn
_atom_site_occupancy
_atom_site_disorder_assembly
_atom_site_disorder_group
N N1 0.5269(2) 0.3114(3) 0.2530(4) 0.0168(11) Uani d U P D 0.5 A -1
B B1 0.5557(3) 0.3875(3) 0.2959(5) 0.0157(13) Uani d U P D 0.5 A -1
N N2 0.5310(2) 0.4670(3) 0.2563(4) 0.0172(11) Uani d U P D 0.5 A -1
B B2 0.4756(2) 0.4713(4) 0.2158(6) 0.0170(13) Uani d U P D 0.5 A -1
N N3 0.4474(2) 0.3953(3) 0.1724(4) 0.0171(11) Uani d U P D 0.5 A -1
B B3 0.4718(2) 0.3153(4) 0.2123(5) 0.0162(13) Uani d U P D 0.5 A -1
C C4 0.87519(14) 0.6204(7) 0.4189(6) 0.0726(8) Uani d U P D 0.589(2) B 1
H H4A 0.879272 0.608243 0.363714 0.087 Uiso calc U P R 0.589(2) B 1
H H4B 0.874183 0.682376 0.424575 0.087 Uiso calc U P R 0.589(2) B 1
Cl Cl1 0.81735(9) 0.57859(17) 0.40214(17) 0.0636(6) Uani d U P D 0.589(2) B 1
Cl Cl2 0.92795(11) 0.58139(19) 0.5157(2) 0.0930(9) Uani d U P D 0.589(2) B 1
C C4A 0.8222(6) 0.6041(4) 0.3674(7) 0.0693(8) Uani d U P D 0.411(2) B 2
H H4AA 0.836646 0.598975 0.32446 0.083 Uiso calc U P R 0.411(2) B 2
H H4AB 0.786577 0.624372 0.331524 0.083 Uiso calc U P R 0.411(2) B 2
Cl Cl2A 0.82160(12) 0.5050(2) 0.4124(2) 0.0567(7) Uani d U P D 0.411(2) B 2
Cl Cl1A 0.85734(15) 0.6782(2) 0.4518(3) 0.0740(8) Uani d U P D 0.411(2) B 2
C C104 0.68025(12) 0.4880(2) 0.4893(2) 0.0228(8) Uani d . . . 1.0 . .
C C5 0.62449(13) 0.3271(2) 0.4552(2) 0.0254(8) Uani d . . . 1.0 . .
C C006 0.63063(12) 0.4741(2) 0.4043(2) 0.0212(7) Uani d . . . 1.0 . .
C C007 0.60543(12) 0.3989(2) 0.3900(2) 0.0248(8) Uani d . . . 1.0 . .
C C008 0.55172(13) 0.2349(2) 0.2655(3) 0.0270(8) Uani d . . . 1.0 . .
C C9 0.60085(13) 0.2417(2) 0.2628(2) 0.0265(8) Uani d . . . 1.0 . .
C C0A 0.60871(12) 0.5425(2) 0.3379(3) 0.0241(8) Uani d . . . 1.0 . .
C C00C 0.67292(14) 0.2927(2) 0.4866(2) 0.0283(8) Uani d . . . 1.0 . .
H H00C 0.695883 0.317541 0.468515 0.034 Uiso calc U . R 1.0 . .
C C00D 0.68099(14) 0.4950(2) 0.5742(3) 0.0293(8) Uani d . . . 1.0 . .
H H00D 0.650017 0.489753 0.577294 0.035 Uiso calc U . R 1.0 . .
C C00E 0.72618(13) 0.4966(2) 0.4868(3) 0.0310(9) Uani d . . . 1.0 . .
H H00E 0.726617 0.492775 0.4296 0.037 Uiso calc U . R 1.0 . .
C C00F 0.55822(13) 0.5416(2) 0.2724(3) 0.0288(8) Uani d . . . 1.0 . .
C C00G 0.64226(13) 0.1874(2) 0.3089(3) 0.0312(9) Uani d . . . 1.0 . .
H H00G 0.639437 0.141291 0.343022 0.037 Uiso calc U . R 1.0 . .
C C00H 0.53311(13) 0.6032(2) 0.1954(3) 0.0348(10) Uani d . . . 1.0 . .
C C00J 0.72635(15) 0.5096(2) 0.6546(3) 0.0362(9) Uani d . . . 1.0 . .
H H00J 0.726201 0.513803 0.712085 0.043 Uiso calc U . R 1.0 . .
C C00K 0.77145(14) 0.5109(3) 0.5677(3) 0.0416(11) Uani d . . . 1.0 . .
H H00K 0.802669 0.51583 0.565431 0.05 Uiso calc U . R 1.0 . .
C C00L 0.77131(15) 0.5178(3) 0.6512(3) 0.0407(11) Uani d . . . 1.0 . .
H H00L 0.802251 0.528344 0.706028 0.049 Uiso calc U . R 1.0 . .
C C00N 0.68728(15) 0.1999(3) 0.3054(3) 0.0445(11) Uani d . . . 1.0 . .
H H00N 0.715174 0.162721 0.337697 0.053 Uiso calc U . R 1.0 . .
C C00P 0.60669(15) 0.3078(3) 0.2132(3) 0.0409(10) Uani d . . . 1.0 . .
H H00P 0.579069 0.345662 0.181326 0.049 Uiso calc U . R 1.0 . .
C C00Q 0.68823(16) 0.2227(3) 0.5437(3) 0.0434(11) Uani d . . . 1.0 . .
H H00Q 0.721507 0.20025 0.564618 0.052 Uiso calc U . R 1.0 . .
C C00V 0.53750(15) 0.6900(3) 0.2074(4) 0.0557(15) Uani d . . . 1.0 . .
H H00V 0.558041 0.713632 0.266778 0.067 Uiso calc U . R 1.0 . .
C C00W 0.59264(16) 0.2893(3) 0.4844(3) 0.0559(14) Uani d . . . 1.0 . .
H H00W 0.559615 0.312133 0.465235 0.067 Uiso calc U . R 1.0 . .
C C00X 0.50284(17) 0.5720(3) 0.1065(3) 0.0520(12) Uani d . . . 1.0 . .
H H00X 0.500077 0.512776 0.09745 0.062 Uiso calc U . R 1.0 . .
C C00Y 0.69224(16) 0.2656(4) 0.2557(3) 0.0539(14) Uani d . . . 1.0 . .
H H00Y 0.72329 0.273578 0.253457 0.065 Uiso calc U . R 1.0 . .
C C00Z 0.65148(16) 0.3200(4) 0.2089(3) 0.0554(14) Uani d . . . 1.0 . .
H H00Z 0.654378 0.365458 0.174077 0.066 Uiso calc U . R 1.0 . .
C C011 0.51102(19) 0.7424(3) 0.1302(5) 0.076(2) Uani d . . . 1.0 . .
H H011 0.513865 0.801806 0.137661 0.092 Uiso calc U . R 1.0 . .
C C015 0.48099(18) 0.7088(4) 0.0437(4) 0.0733(19) Uani d . . . 1.0 . .
H H015 0.463096 0.745182 -0.007549 0.088 Uiso calc U . R 1.0 . .
C C016 0.6558(2) 0.1859(4) 0.5701(4) 0.078(2) Uani d . . . 1.0 . .
H H016 0.666356 0.137523 0.608703 0.094 Uiso calc U . R 1.0 . .
C C017 0.4768(2) 0.6238(4) 0.0314(4) 0.0657(16) Uani d . . . 1.0 . .
H H017 0.45631 0.600558 -0.028121 0.079 Uiso calc U . R 1.0 . .
C C018 0.6079(2) 0.2186(5) 0.5412(4) 0.085(2) Uani d . . . 1.0 . .
H H018 0.585311 0.1931 0.559735 0.102 Uiso calc U . R 1.0 . .
C C1_1 0.5263(5) 0.1620(7) 0.2447(8) 0.0301(14) Uani d U P D 0.521(6) A 1
C C2_1 0.5466(3) 0.0827(5) 0.2240(6) 0.0334(11) Uani d U P D 0.521(6) A 1
C C3_1 0.5447(3) 0.0675(5) 0.1410(7) 0.0393(11) Uani d U P D 0.521(6) A 1
H H3_1 0.529716 0.107134 0.092119 0.047 Uiso calc U P R 0.521(6) A 1
C C4_1 0.5663(3) -0.0115(5) 0.1291(7) 0.0425(12) Uani d U P D 0.521(6) A 1
H H4_1 0.565181 -0.023917 0.071756 0.051 Uiso calc U P R 0.521(6) A 1
C C5_1 0.5874(3) -0.0659(6) 0.1985(7) 0.0441(12) Uani d U P D 0.521(6) A 1
H H5_1 0.602633 -0.115006 0.189294 0.053 Uiso calc U P R 0.521(6) A 1
C C6_1 0.5888(3) -0.0559(5) 0.2863(8) 0.0398(11) Uani d U P D 0.521(6) A 1
H H6_1 0.601765 -0.097134 0.333779 0.048 Uiso calc U P R 0.521(6) A 1
C C7_1 0.5691(3) 0.0214(5) 0.2935(7) 0.0383(10) Uani d U P D 0.521(6) A 1
H H7_1 0.570995 0.034198 0.351467 0.046 Uiso calc U P R 0.521(6) A 1
C C1_2 0.5235(6) 0.1615(8) 0.2605(9) 0.0306(15) Uani d U P D 0.479(6) A 2
C C2_2 0.5443(3) 0.0758(6) 0.2565(7) 0.0340(11) Uani d U P D 0.479(6) A 2
C C3_2 0.5414(3) 0.0483(6) 0.1761(7) 0.0383(11) Uani d U P D 0.479(6) A 2
H H3_2 0.524531 0.082293 0.122407 0.046 Uiso calc U P R 0.479(6) A 2
C C4_2 0.5629(4) -0.0305(6) 0.1699(7) 0.0432(11) Uani d U P D 0.479(6) A 2
H H4_2 0.560835 -0.048724 0.1132 0.052 Uiso calc U P R 0.479(6) A 2
C C5_2 0.5853(4) -0.0761(6) 0.2434(8) 0.0429(12) Uani d U P D 0.479(6) A 2
H H5_2 0.6018 -0.126351 0.240515 0.051 Uiso calc U P R 0.479(6) A 2
C C6_2 0.5866(3) -0.0545(6) 0.3305(8) 0.0427(13) Uani d U P D 0.479(6) A 2
H H6_2 0.600505 -0.091651 0.381943 0.051 Uiso calc U P R 0.479(6) A 2
C C7_2 0.5664(3) 0.0230(5) 0.3342(7) 0.0376(12) Uani d U P D 0.479(6) A 2
H H7_2 0.567473 0.040865 0.390151 0.045 Uiso calc U P R 0.479(6) A 2
C C1_3 0.6422(9) 0.6101(12) 0.3322(13) 0.021(3) Uani d U P . 0.59(4) C 1
C C2_3 0.6554(7) 0.6144(10) 0.2613(12) 0.026(3) Uani d U P . 0.59(4) C 1
H H2_3 0.643512 0.572443 0.214586 0.031 Uiso calc U P R 0.59(4) C 1
C C3_3 0.6852(5) 0.6781(9) 0.2586(14) 0.037(3) Uani d U P . 0.59(4) C 1
H H3_3 0.695631 0.677751 0.212239 0.044 Uiso calc U P R 0.59(4) C 1
C C4_3 0.7008(4) 0.7440(9) 0.3223(15) 0.035(3) Uani d U P . 0.59(4) C 1
H H4_3 0.719839 0.789778 0.316839 0.042 Uiso calc U P R 0.59(4) C 1
C C5_3 0.6885(5) 0.7422(8) 0.3931(13) 0.033(3) Uani d U P . 0.59(4) C 1
H H5_3 0.699773 0.785742 0.438074 0.04 Uiso calc U P R 0.59(4) C 1
C C6_3 0.6589(7) 0.6747(12) 0.3978(13) 0.027(3) Uani d U P . 0.59(4) C 1
H H6_3 0.650161 0.673199 0.446311 0.033 Uiso calc U P R 0.59(4) C 1
C C1_4 0.6424(12) 0.6203(18) 0.353(2) 0.020(4) Uani d U P . 0.41(4) C 2
C C2_4 0.6591(10) 0.6273(17) 0.2876(19) 0.033(4) Uani d U P . 0.41(4) C 2
H H2_4 0.650385 0.585714 0.240978 0.04 Uiso calc U P R 0.41(4) C 2
C C3_4 0.6901(7) 0.6988(17) 0.292(2) 0.041(4) Uani d U P . 0.41(4) C 2
H H3_4 0.70087 0.707075 0.246611 0.049 Uiso calc U P R 0.41(4) C 2
C C4_4 0.7029(8) 0.7524(13) 0.361(2) 0.043(5) Uani d U P . 0.41(4) C 2
H H4_4 0.724925 0.797927 0.36628 0.052 Uiso calc U P R 0.41(4) C 2
C C5_4 0.6859(8) 0.7451(13) 0.425(2) 0.038(4) Uani d U P . 0.41(4) C 2
H H5_4 0.694585 0.786997 0.471088 0.046 Uiso calc U P R 0.41(4) C 2
C C6_4 0.6562(11) 0.6773(17) 0.4225(19) 0.029(4) Uani d U P . 0.41(4) C 2
H H6_4 0.64573 0.670456 0.468328 0.035 Uiso calc U P R 0.41(4) C 2

loop_
_atom_site_aniso_label
_atom_site_aniso_U_11
_atom_site_aniso_U_22
_atom_site_aniso_U_33
_atom_site_aniso_U_12
_atom_site_aniso_U_13
_atom_site_aniso_U_23
N1 0.0155(16) 0.0165(17) 0.017(2) 0.0002(15) 0.0063(15) -0.0027(15)
B1 0.0144(18) 0.0176(19) 0.016(2) -0.0004(16) 0.0079(16) -0.0010(17)
N2 0.0153(17) 0.0181(17) 0.0182(19) -0.0001(15) 0.0080(14) -0.0014(15)
B2 0.0162(18) 0.0174(18) 0.018(2) 0.0003(16) 0.0082(15) -0.0007(17)
N3 0.0155(17) 0.0156(17) 0.0185(19) -0.0002(14) 0.0066(15) -0.0003(15)
B3 0.0161(18) 0.0162(18) 0.016(2) -0.0009(16) 0.0075(16) -0.0019(16)
C4 0.0744(12) 0.0709(12) 0.0662(12) -0.0125(11) 0.0281(10) 0.0105(11)
Cl1 0.0682(10) 0.0698(11) 0.0594(10) -0.0131(9) 0.0356(8) 0.0073(9)
Cl2 0.0794(14) 0.0772(14) 0.0814(15) -0.0215(12) 0.0045(12) 0.0334(12)
C4A 0.0728(12) 0.0691(12) 0.0634(12) -0.0117(11) 0.0301(10) 0.0078(11)
Cl2A 0.0613(12) 0.0617(13) 0.0554(12) -0.0078(11) 0.0344(10) 0.0038(11)
Cl1A 0.0841(13) 0.0697(13) 0.0613(12) -0.0155(11) 0.0287(11) 0.0040(11)
C104 0.0148(16) 0.0155(16) 0.0328(19) -0.0022(13) 0.0068(14) 0.0007(14)
C5 0.0190(17) 0.0295(19) 0.0195(17) -0.0070(14) 0.0024(14) 0.0016(15)
C006 0.0151(15) 0.0231(18) 0.0270(18) -0.0024(13) 0.0112(14) -0.0015(14)
C007 0.0153(16) 0.0269(19) 0.0260(18) -0.0037(14) 0.0048(14) 0.0035(15)
C008 0.0182(16) 0.0231(18) 0.034(2) 0.0050(14) 0.0073(15) 0.0030(15)
C9 0.0180(17) 0.030(2) 0.0271(19) 0.0052(14) 0.0073(15) -0.0032(15)
C0A 0.0183(16) 0.0177(17) 0.034(2) -0.0025(13) 0.0104(15) -0.0009(15)
C00C 0.0301(19) 0.0243(18) 0.0258(19) -0.0022(15) 0.0093(16) 0.0007(15)
C00D 0.0242(18) 0.0279(19) 0.032(2) 0.0009(15) 0.0103(16) -0.0017(16)
C00E 0.0171(17) 0.036(2) 0.036(2) -0.0002(15) 0.0094(16) 0.0121(17)
C00F 0.0206(17) 0.0199(18) 0.038(2) -0.0040(14) 0.0074(16) 0.0036(16)
C00G 0.0207(18) 0.031(2) 0.032(2) 0.0077(15) 0.0045(15) -0.0061(16)
C00H 0.0184(17) 0.0235(19) 0.055(3) -0.0001(14) 0.0114(18) 0.0169(18)
C00J 0.038(2) 0.029(2) 0.027(2) 0.0033(17) 0.0033(17) -0.0015(16)
C00K 0.0134(17) 0.043(2) 0.054(3) -0.0029(16) 0.0040(17) 0.020(2)
C00L 0.027(2) 0.033(2) 0.035(2) -0.0069(17) -0.0072(17) 0.0077(18)
C00N 0.021(2) 0.061(3) 0.044(2) 0.0205(19) 0.0101(18) 0.000(2)
C00P 0.0232(19) 0.056(3) 0.040(2) 0.0137(18) 0.0127(18) 0.018(2)
C00Q 0.036(2) 0.041(2) 0.034(2) 0.0018(19) 0.0005(18) 0.0097(19)
C00V 0.021(2) 0.029(2) 0.090(4) -0.0030(17) 0.004(2) 0.018(2)
C00W 0.023(2) 0.076(4) 0.056(3) -0.006(2) 0.008(2) 0.034(3)
C00X 0.044(3) 0.045(3) 0.047(3) 0.002(2) 0.005(2) 0.015(2)
C00Y 0.027(2) 0.095(4) 0.048(3) 0.014(2) 0.024(2) 0.012(3)
C00Z 0.031(2) 0.086(4) 0.051(3) 0.009(2) 0.022(2) 0.029(3)
C011 0.040(3) 0.031(3) 0.127(5) -0.004(2) 0.014(3) 0.036(3)
C015 0.032(3) 0.069(4) 0.087(4) -0.002(2) 0.001(3) 0.041(3)
C016 0.054(3) 0.089(4) 0.058(3) -0.010(3) -0.001(3) 0.057(3)
C017 0.052(3) 0.065(4) 0.058(3) 0.001(3) 0.008(3) 0.028(3)
C018 0.044(3) 0.123(6) 0.072(4) -0.013(3) 0.015(3) 0.064(4)
C1_1 0.0211(18) 0.0270(17) 0.038(2) 0.0019(15) 0.0105(17) -0.0043(18)
C2_1 0.0250(14) 0.0305(14) 0.0404(18) 0.0007(12) 0.0119(14) -0.0076(15)
C3_1 0.0314(15) 0.0371(16) 0.0436(18) -0.0009(14) 0.0130(15) -0.0092(16)
C4_1 0.0350(16) 0.0400(17) 0.0454(19) -0.0026(15) 0.0133(15) -0.0099(16)
C5_1 0.0340(17) 0.0400(18) 0.048(2) 0.0001(16) 0.0113(16) -0.0088(17)
C6_1 0.0314(15) 0.0363(15) 0.0445(19) 0.0023(13) 0.0120(15) -0.0080(16)
C7_1 0.0294(14) 0.0330(14) 0.0442(18) 0.0012(12) 0.0105(14) -0.0070(15)
C1_2 0.0223(18) 0.0268(18) 0.038(2) 0.0009(16) 0.0102(18) -0.0046(18)
C2_2 0.0254(14) 0.0298(14) 0.0410(18) -0.0007(12) 0.0108(14) -0.0049(15)
C3_2 0.0308(14) 0.0342(15) 0.0430(18) -0.0008(14) 0.0120(14) -0.0063(15)
C4_2 0.0349(15) 0.0372(16) 0.0465(18) -0.0008(14) 0.0103(15) -0.0071(16)
C5_2 0.0335(15) 0.0387(16) 0.0461(19) 0.0004(14) 0.0105(15) -0.0074(16)
C6_2 0.0330(17) 0.0354(17) 0.047(2) 0.0001(15) 0.0087(16) -0.0038(18)
C7_2 0.0289(15) 0.0321(16) 0.0436(19) -0.0003(14) 0.0103(15) -0.0034(16)
C1_3 0.014(4) 0.018(5) 0.025(7) 0.000(3) 0.006(4) -0.005(4)
C2_3 0.024(4) 0.023(4) 0.035(7) 0.002(3) 0.018(5) 0.001(4)
C3_3 0.036(5) 0.026(5) 0.057(7) -0.004(4) 0.029(5) -0.001(5)
C4_3 0.028(4) 0.024(5) 0.051(8) -0.009(3) 0.018(5) 0.000(5)
C5_3 0.028(5) 0.026(4) 0.041(7) -0.004(3) 0.013(5) -0.001(5)
C6_3 0.022(4) 0.027(4) 0.028(7) -0.004(3) 0.008(4) -0.004(5)
C1_4 0.009(5) 0.017(7) 0.029(10) 0.000(5) 0.005(7) 0.005(6)
C2_4 0.028(6) 0.037(8) 0.036(10) -0.009(6) 0.017(7) -0.004(6)
C3_4 0.033(6) 0.041(9) 0.053(9) -0.013(6) 0.023(7) 0.003(7)
C4_4 0.036(7) 0.035(7) 0.057(11) -0.010(5) 0.020(7) 0.002(7)
C5_4 0.029(6) 0.025(6) 0.054(10) -0.004(4) 0.013(7) 0.002(7)
C6_4 0.023(6) 0.019(5) 0.036(10) -0.003(4) 0.007(7) -0.003(7)

loop_
_atom_type_symbol
_atom_type_description
_atom_type_scat_dispersion_real
_atom_type_scat_dispersion_imag
_atom_type_scat_source
C C 0.0033 0.0016 'International Tables Vol C Tables 4.2.6.8 and 6.1.1.4'
H H 0.0000 0.0000 'International Tables Vol C Tables 4.2.6.8 and 6.1.1.4'
B B 0.0013 0.0007 'International Tables Vol C Tables 4.2.6.8 and 6.1.1.4'
N N 0.0061 0.0033 'International Tables Vol C Tables 4.2.6.8 and 6.1.1.4'
Cl Cl 0.1484 0.1585 'International Tables Vol C Tables 4.2.6.8 and 6.1.1.4'

loop_
_geom_angle_atom_site_label_1
_geom_angle_atom_site_label_2
_geom_angle_atom_site_label_3
_geom_angle_site_symmetry_1
_geom_angle_site_symmetry_3
_geom_angle
_geom_angle_publ_flag
C008 N1 B3 . . 120.8(5) ?
C008 N1 B1 . . 120.5(5) ?
B3 N1 B1 . . 117.7(6) ?
N2 B1 N1 . . 116.6(5) ?
N2 B1 C007 . . 112.6(4) ?
N1 B1 C007 . . 129.7(5) ?
C00F N2 B1 . . 122.1(5) ?
C00F N2 B2 . . 118.6(5) ?
B1 N2 B2 . . 118.0(6) ?
N3 B2 N2 . . 116.9(6) ?
B2 N3 B3 . . 117.1(6) ?
N1 B3 N3 . . 117.2(6) ?
Cl2 C4 Cl1 . . 113.9(5) ?
Cl2 C4 H4A . . 108.8 ?
Cl1 C4 H4A . . 108.8 ?
Cl2 C4 H4B . . 108.8 ?
Cl1 C4 H4B . . 108.8 ?
H4A C4 H4B . . 107.7 ?
Cl1A C4A Cl2A . . 113.2(6) ?
Cl1A C4A H4AA . . 108.9 ?
Cl2A C4A H4AA . . 108.9 ?
Cl1A C4A H4AB . . 108.9 ?
Cl2A C4A H4AB . . 108.9 ?
H4AA C4A H4AB . . 107.7 ?
C00D C104 C00E . . 118.2(3) ?
C00D C104 C006 . . 119.4(3) ?
C00E C104 C006 . . 122.3(3) ?
C00W C5 C00C . . 117.3(4) ?
C00W C5 C007 . . 119.7(3) ?
C00C C5 C007 . . 123.0(3) ?
C007 C006 C0A . . 120.4(3) ?
C007 C006 C104 . . 120.5(3) ?
C0A C006 C104 . . 119.0(3) ?
C006 C007 C5 . . 123.7(3) ?
C006 C007 B1 . . 117.1(3) ?
C5 C007 B1 . . 119.0(3) ?
C1_1 C008 N1 . . 121.7(6) ?
C1_1 C008 C9 . . 120.1(6) ?
N1 C008 C9 . . 113.1(4) ?
C1_2 C008 C9 . . 128.5(6) ?
C00P C9 C00G . . 117.5(3) ?
C00P C9 C008 . . 118.1(3) ?
C00G C9 C008 . . 124.4(4) ?
C00F C0A C006 . . 121.0(3) ?
C00F C0A C1_3 . . 118.1(9) ?
C006 C0A C1_3 . . 120.4(9) ?
C00F C0A C1_4 . . 121.4(12) ?
C006 C0A C1_4 . . 117.1(12) ?
C00Q C00C C5 . . 121.1(4) ?
C00Q C00C H00C . . 119.4 ?
C5 C00C H00C . . 119.4 ?
C00J C00D C104 . . 121.1(4) ?
C00J C00D H00D . . 119.5 ?
C104 C00D H00D . . 119.5 ?
C00K C00E C104 . . 120.4(4) ?
C00K C00E H00E . . 119.8 ?
C104 C00E H00E . . 119.8 ?
C0A C00F N2 . . 118.8(4) ?
C0A C00F C00H . . 125.5(3) ?
N2 C00F C00H . . 112.7(4) ?
C00N C00G C9 . . 120.7(4) ?
C00N C00G H00G . . 119.7 ?
C9 C00G H00G . . 119.7 ?
C00V C00H C00X . . 118.1(4) ?
C00V C00H C00F . . 123.7(4) ?
C00X C00H C00F . . 118.2(4) ?
C00L C00J C00D . . 120.1(4) ?
C00L C00J H00J . . 119.9 ?
C00D C00J H00J . . 119.9 ?
C00L C00K C00E . . 120.5(4) ?
C00L C00K H00K . . 119.8 ?
C00E C00K H00K . . 119.8 ?
C00J C00L C00K . . 119.8(4) ?
C00J C00L H00L . . 120.1 ?
C00K C00L H00L . . 120.1 ?
C00Y C00N C00G . . 120.9(4) ?
C00Y C00N H00N . . 119.5 ?
C00G C00N H00N . . 119.5 ?
C00Z C00P C9 . . 121.9(4) ?
C00Z C00P H00P . . 119.1 ?
C9 C00P H00P . . 119.1 ?
C016 C00Q C00C . . 120.4(4) ?
C016 C00Q H00Q . . 119.8 ?
C00C C00Q H00Q . . 119.8 ?
C00H C00V C011 . . 118.9(5) ?
C00H C00V H00V . . 120.6 ?
C011 C00V H00V . . 120.6 ?
C5 C00W C018 . . 121.6(4) ?
C5 C00W H00W . . 119.2 ?
C018 C00W H00W . . 119.2 ?
C017 C00X C00H . . 122.5(5) ?
C017 C00X H00X . . 118.7 ?
C00H C00X H00X . . 118.7 ?
C00N C00Y C00Z . . 119.4(4) ?
C00N C00Y H00Y . . 120.3 ?
C00Z C00Y H00Y . . 120.3 ?
C00P C00Z C00Y . . 119.6(4) ?
C00P C00Z H00Z . . 120.2 ?
C00Y C00Z H00Z . . 120.2 ?
C015 C011 C00V . . 121.0(5) ?
C015 C011 H011 . . 119.5 ?
C00V C011 H011 . . 119.5 ?
C017 C015 C011 . . 120.3(5) ?
C017 C015 H015 . . 119.8 ?
C011 C015 H015 . . 119.8 ?
C00Q C016 C018 . . 120.2(5) ?
C00Q C016 H016 . . 119.9 ?
C018 C016 H016 . . 119.9 ?
C015 C017 C00X . . 119.1(6) ?
C015 C017 H017 . . 120.5 ?
C00X C017 H017 . . 120.5 ?
C016 C018 C00W . . 119.5(5) ?
C016 C018 H018 . . 120.2 ?
C00W C018 H018 . . 120.2 ?
C008 C1_1 C2_1 . . 123.1(10) ?
C008 C1_1 C1_1 . 2_655 114.9(5) ?
C2_1 C1_1 C1_1 . 2_655 121.6(7) ?
C3_1 C2_1 C7_1 . . 118.1(7) ?
C3_1 C2_1 C1_1 . . 123.1(8) ?
C7_1 C2_1 C1_1 . . 118.9(8) ?
C2_1 C3_1 C4_1 . . 118.3(8) ?
C2_1 C3_1 H3_1 . . 120.9 ?
C4_1 C3_1 H3_1 . . 120.9 ?
C5_1 C4_1 C3_1 . . 120.0(9) ?
C5_1 C4_1 H4_1 . . 120.0 ?
C3_1 C4_1 H4_1 . . 120.0 ?
C4_1 C5_1 C6_1 . . 124.8(8) ?
C4_1 C5_1 H5_1 . . 117.6 ?
C6_1 C5_1 H5_1 . . 117.6 ?
C7_1 C6_1 C5_1 . . 111.8(8) ?
C7_1 C6_1 H6_1 . . 124.1 ?
C5_1 C6_1 H6_1 . . 124.1 ?
C6_1 C7_1 C2_1 . . 126.8(9) ?
C6_1 C7_1 H7_1 . . 116.6 ?
C2_1 C7_1 H7_1 . . 116.6 ?
C1_2 C1_2 C008 2_655 . 124.1(6) ?
C1_2 C1_2 C2_2 2_655 . 114.2(7) ?
C008 C1_2 C2_2 . . 120.1(10) ?
C3_2 C2_2 C7_2 . . 118.9(8) ?
C3_2 C2_2 C1_2 . . 119.6(8) ?
C7_2 C2_2 C1_2 . . 121.5(9) ?
C2_2 C3_2 C4_2 . . 121.8(9) ?
C2_2 C3_2 H3_2 . . 119.1 ?
C4_2 C3_2 H3_2 . . 119.1 ?
C5_2 C4_2 C3_2 . . 118.2(10) ?
C5_2 C4_2 H4_2 . . 120.9 ?
C3_2 C4_2 H4_2 . . 120.9 ?
C4_2 C5_2 C6_2 . . 123.5(9) ?
C4_2 C5_2 H5_2 . . 118.2 ?
C6_2 C5_2 H5_2 . . 118.2 ?
C7_2 C6_2 C5_2 . . 116.2(9) ?
C7_2 C6_2 H6_2 . . 121.9 ?
C5_2 C6_2 H6_2 . . 121.9 ?
C6_2 C7_2 C2_2 . . 121.1(10) ?
C6_2 C7_2 H7_2 . . 119.4 ?
C2_2 C7_2 H7_2 . . 119.4 ?
C6_3 C1_3 C2_3 . . 118.0(13) ?
C6_3 C1_3 C0A . . 118.9(13) ?
C2_3 C1_3 C0A . . 123.0(11) ?
C3_3 C2_3 C1_3 . . 120.6(11) ?
C3_3 C2_3 H2_3 . . 119.7 ?
C1_3 C2_3 H2_3 . . 119.7 ?
C2_3 C3_3 C4_3 . . 121.6(10) ?
C2_3 C3_3 H3_3 . . 119.2 ?
C4_3 C3_3 H3_3 . . 119.2 ?
C5_3 C4_3 C3_3 . . 119.5(10) ?
C5_3 C4_3 H4_3 . . 120.3 ?
C3_3 C4_3 H4_3 . . 120.3 ?
C4_3 C5_3 C6_3 . . 119.0(10) ?
C4_3 C5_3 H5_3 . . 120.5 ?
C6_3 C5_3 H5_3 . . 120.5 ?
C1_3 C6_3 C5_3 . . 121.2(11) ?
C1_3 C6_3 H6_3 . . 119.4 ?
C5_3 C6_3 H6_3 . . 119.4 ?
C6_4 C1_4 C2_4 . . 121.6(19) ?
C6_4 C1_4 C0A . . 125.5(19) ?
C2_4 C1_4 C0A . . 112.9(18) ?
C1_4 C2_4 C3_4 . . 118.7(16) ?
C1_4 C2_4 H2_4 . . 120.6 ?
C3_4 C2_4 H2_4 . . 120.6 ?
C4_4 C3_4 C2_4 . . 117.9(16) ?
C4_4 C3_4 H3_4 . . 121.1 ?
C2_4 C3_4 H3_4 . . 121.1 ?
C3_4 C4_4 C5_4 . . 122.8(17) ?
C3_4 C4_4 H4_4 . . 118.6 ?
C5_4 C4_4 H4_4 . . 118.6 ?
C4_4 C5_4 C6_4 . . 120.5(17) ?
C4_4 C5_4 H5_4 . . 119.8 ?
C6_4 C5_4 H5_4 . . 119.8 ?
C1_4 C6_4 C5_4 . . 118.3(17) ?
C1_4 C6_4 H6_4 . . 120.8 ?
C5_4 C6_4 H6_4 . . 120.8 ?

loop_
_geom_bond_atom_site_label_1
_geom_bond_atom_site_label_2
_geom_bond_site_symmetry_2
_geom_bond_distance
_geom_bond_publ_flag
N1 C008 . 1.386(7) ?
N1 B3 . 1.451(4) ?
N1 B1 . 1.455(4) ?
B1 N2 . 1.451(4) ?
B1 C007 . 1.563(8) ?
N2 C00F . 1.387(7) ?
N2 B2 . 1.456(4) ?
B2 N3 . 1.450(4) ?
N3 B3 . 1.455(4) ?
C4 Cl2 . 1.737(5) ?
C4 Cl1 . 1.740(5) ?
C4 H4A . 0.99 ?
C4 H4B . 0.99 ?
C4A Cl1A . 1.741(6) ?
C4A Cl2A . 1.743(6) ?
C4A H4AA . 0.99 ?
C4A H4AB . 0.99 ?
C104 C00D . 1.392(5) ?
C104 C00E . 1.393(5) ?
C104 C006 . 1.493(5) ?
C5 C00W . 1.386(5) ?
C5 C00C . 1.391(5) ?
C5 C007 . 1.482(5) ?
C006 C007 . 1.369(5) ?
C006 C0A . 1.457(5) ?
C008 C1_1 . 1.334(15) ?
C008 C1_2 . 1.415(16) ?
C008 C9 . 1.487(5) ?
C9 C00P . 1.390(6) ?
C9 C00G . 1.397(5) ?
C0A C00F . 1.372(5) ?
C0A C1_3 . 1.50(2) ?
C0A C1_4 . 1.54(3) ?
C00C C00Q . 1.386(5) ?
C00C H00C . 0.95 ?
C00D C00J . 1.390(5) ?
C00D H00D . 0.95 ?
C00E C00K . 1.392(5) ?
C00E H00E . 0.95 ?
C00F C00H . 1.491(5) ?
C00G C00N . 1.382(6) ?
C00G H00G . 0.95 ?
C00H C00V . 1.390(6) ?
C00H C00X . 1.396(6) ?
C00J C00L . 1.372(6) ?
C00J H00J . 0.95 ?
C00K C00L . 1.380(7) ?
C00K H00K . 0.95 ?
C00L H00L . 0.95 ?
C00N C00Y . 1.375(7) ?
C00N H00N . 0.95 ?
C00P C00Z . 1.381(6) ?
C00P H00P . 0.95 ?
C00Q C016 . 1.364(7) ?
C00Q H00Q . 0.95 ?
C00V C011 . 1.406(7) ?
C00V H00V . 0.95 ?
C00W C018 . 1.392(7) ?
C00W H00W . 0.95 ?
C00X C017 . 1.376(6) ?
C00X H00X . 0.95 ?
C00Y C00Z . 1.388(7) ?
C00Y H00Y . 0.95 ?
C00Z H00Z . 0.95 ?
C011 C015 . 1.379(9) ?
C011 H011 . 0.95 ?
C015 C017 . 1.361(8) ?
C015 H015 . 0.95 ?
C016 C018 . 1.371(8) ?
C016 H016 . 0.95 ?
C017 H017 . 0.95 ?
C018 H018 . 0.95 ?
C1_1 C2_1 . 1.503(10) ?
C1_1 C1_1 2_655 1.66(3) ?
C2_1 C3_1 . 1.361(11) ?
C2_1 C7_1 . 1.407(11) ?
C3_1 C4_1 . 1.465(10) ?
C3_1 H3_1 . 0.95 ?
C4_1 C5_1 . 1.328(13) ?
C4_1 H4_1 . 0.95 ?
C5_1 C6_1 . 1.433(13) ?
C5_1 H5_1 . 0.95 ?
C6_1 C7_1 . 1.391(10) ?
C6_1 H6_1 . 0.95 ?
C7_1 H7_1 . 0.95 ?
C1_2 C1_2 2_655 1.27(3) ?
C1_2 C2_2 . 1.508(11) ?
C2_2 C3_2 . 1.356(12) ?
C2_2 C7_2 . 1.404(11) ?
C3_2 C4_2 . 1.431(11) ?
C3_2 H3_2 . 0.95 ?
C4_2 C5_2 . 1.292(14) ?
C4_2 H4_2 . 0.95 ?
C5_2 C6_2 . 1.457(14) ?
C5_2 H5_2 . 0.95 ?
C6_2 C7_2 . 1.384(11) ?
C6_2 H6_2 . 0.95 ?
C7_2 H7_2 . 0.95 ?
C1_3 C6_3 . 1.398(14) ?
C1_3 C2_3 . 1.401(15) ?
C2_3 C3_3 . 1.358(17) ?
C2_3 H2_3 . 0.95 ?
C3_3 C4_3 . 1.396(14) ?
C3_3 H3_3 . 0.95 ?
C4_3 C5_3 . 1.378(14) ?
C4_3 H4_3 . 0.95 ?
C5_3 C6_3 . 1.413(18) ?
C5_3 H5_3 . 0.95 ?
C6_3 H6_3 . 0.95 ?
C1_4 C6_4 . 1.36(2) ?
C1_4 C2_4 . 1.38(2) ?
C2_4 C3_4 . 1.44(3) ?
C2_4 H2_4 . 0.95 ?
C3_4 C4_4 . 1.32(2) ?
C3_4 H3_4 . 0.95 ?
C4_4 C5_4 . 1.37(2) ?
C4_4 H4_4 . 0.95 ?
C5_4 C6_4 . 1.38(3) ?
C5_4 H5_4 . 0.95 ?
C6_4 H6_4 . 0.95 ?
